data_4101035
_journal_name_full 'Journal of the American Chemical Society'
_journal_paper_doi 10.1021/ja056408j
_journal_year 2006
_chemical_formula_sum 'C51 H84 N4 Na Nb O3'
_chemical_formula_weight 917.12
_chemical_name_common '[Na(THF)3)][NNb(N[Np]Ar)3]'
_space_group_IT_number 147
_symmetry_cell_setting trigonal
_symmetry_space_group_name_Hall '-P 3'
_symmetry_space_group_name_H-M 'P -3'
_cell_angle_alpha 90.00
_cell_angle_beta 90.00
_cell_angle_gamma 120.00
_cell_formula_units_Z 2
_cell_length_a 15.8927(8)
_cell_length_b 15.8927(8)
_cell_length_c 14.4775(15)
_cell_measurement_temperature 183(2)
_cell_volume 3166.8(4)
_diffrn_ambient_temperature 193(2)
_exptl_crystal_density_diffrn 0.962
_cod_depositor_comments
;
The following automatic conversions were performed:
'_symmetry_cell_setting' value 'Trigonal' changed to 'trigonal' according
to '/home/saulius/struct/CIF-dictionaries/cif_core.dic' dictionary named
'cif_core.dic' version 2.4.1 from 2010-06-29.

Automatic conversion script
Id: cif_fix_enum 1527 2010-12-29 10:47:43Z saulius 
;
_cod_database_code 4101035

loop_
_symmetry_equiv_pos_as_xyz
'x, y, z'
'-y, x-y, z'
'-x+y, -x, z'
'-x, -y, -z'
'y, -x+y, -z'
'x-y, x, -z'

loop_
_atom_site_label
_atom_site_type_symbol
_atom_site_fract_x
_atom_site_fract_y
_atom_site_fract_z
_atom_site_U_iso_or_equiv
_atom_site_adp_type
_atom_site_occupancy
_atom_site_symmetry_multiplicity
_atom_site_calc_flag
_atom_site_refinement_flags
_atom_site_disorder_assembly
_atom_site_disorder_group
Nb1 Nb 0.6667 1.3333 0.40612(4) 0.0679(3) Uani 1 3 d S . .
N1 N 0.7286(2) 1.2473(2) 0.3798(2) 0.0730(8) Uani 1 1 d . . .
Na1 Na 0.6667 1.3333 0.6791(2) 0.1061(9) Uani 1 3 d S . .
O1 O 0.5482(3) 1.3507(4) 0.7512(3) 0.1365(14) Uani 1 1 d . . .
N2 N 0.6667 1.3333 0.5237(4) 0.0839(15) Uani 1 3 d S . .
C11 C 0.7378(3) 1.2207(3) 0.2906(3) 0.0764(10) Uani 1 1 d . . .
C12 C 0.7726(3) 1.2902(3) 0.2208(3) 0.0813(11) Uani 1 1 d . . .
H12A H 0.7901 1.3552 0.2356 0.098 Uiso 1 1 calc R . .
C13 C 0.7826(3) 1.2678(4) 0.1299(3) 0.0961(13) Uani 1 1 d . . .
C14 C 0.7580(4) 1.1730(5) 0.1081(4) 0.1161(17) Uani 1 1 d . . .
H14A H 0.7651 1.1568 0.0465 0.139 Uiso 1 1 calc R . .
C15 C 0.7234(5) 1.1024(4) 0.1759(5) 0.1192(18) Uani 1 1 d . . .
C16 C 0.7115(3) 1.1254(3) 0.2651(4) 0.0982(13) Uani 1 1 d . . .
H16A H 0.6850 1.0755 0.3104 0.118 Uiso 1 1 calc R . .
C17 C 0.7577(3) 1.2048(3) 0.4556(3) 0.0783(10) Uani 1 1 d . . .
H17A H 0.7356 1.1361 0.4404 0.094 Uiso 1 1 calc R . .
H17B H 0.7237 1.2053 0.5127 0.094 Uiso 1 1 calc R . .
C18 C 0.8677(3) 1.2572(3) 0.4753(3) 0.0849(11) Uani 1 1 d . . .
C19 C 0.8824(4) 1.2147(4) 0.5643(4) 0.1216(19) Uani 1 1 d . . .
H19A H 0.8557 1.1446 0.5567 0.182 Uiso 1 1 calc R . .
H19B H 0.8490 1.2265 0.6152 0.182 Uiso 1 1 calc R . .
H19C H 0.9520 1.2458 0.5781 0.182 Uiso 1 1 calc R . .
C21 C 0.5117(10) 1.4050(10) 0.7175(6) 0.259(7) Uani 1 1 d . . .
H21A H 0.4643 1.3688 0.6679 0.311 Uiso 1 1 calc R . .
H21B H 0.5648 1.4658 0.6907 0.311 Uiso 1 1 calc R . .
C22 C 0.4671(10) 1.4266(10) 0.7866(8) 0.249(6) Uani 1 1 d . . .
H22A H 0.5105 1.4933 0.8099 0.299 Uiso 1 1 calc R . .
H22B H 0.4066 1.4228 0.7635 0.299 Uiso 1 1 calc R . .
C23 C 0.4468(9) 1.3617(11) 0.8541(7) 0.257(6) Uani 1 1 d . . .
H23A H 0.3758 1.3170 0.8584 0.308 Uiso 1 1 calc R . .
H23B H 0.4705 1.3950 0.9142 0.308 Uiso 1 1 calc R . .
C24 C 0.4960(8) 1.3087(8) 0.8299(6) 0.202(4) Uani 1 1 d . . .
H24A H 0.5399 1.3130 0.8805 0.242 Uiso 1 1 calc R . .
H24B H 0.4482 1.2394 0.8189 0.242 Uiso 1 1 calc R . .
C110 C 0.9222(4) 1.2419(5) 0.3961(4) 0.134(2) Uani 1 1 d . . .
H11A H 0.8975 1.1722 0.3877 0.201 Uiso 1 1 calc R . .
H11B H 0.9917 1.2746 0.4106 0.201 Uiso 1 1 calc R . .
H11C H 0.9123 1.2692 0.3391 0.201 Uiso 1 1 calc R . .
C111 C 0.9072(3) 1.3654(3) 0.4879(4) 0.1075(16) Uani 1 1 d . . .
H11D H 0.8722 1.3759 0.5381 0.161 Uiso 1 1 calc R . .
H11E H 0.8985 1.3929 0.4305 0.161 Uiso 1 1 calc R . .
H11F H 0.9765 1.3972 0.5030 0.161 Uiso 1 1 calc R . .
C131 C 0.8205(4) 1.3449(5) 0.0561(4) 0.1238(18) Uani 1 1 d . . .
H13A H 0.8231 1.3162 -0.0030 0.186 Uiso 1 1 calc R . .
H13B H 0.8858 1.3967 0.0729 0.186 Uiso 1 1 calc R . .
H13C H 0.7772 1.3719 0.0505 0.186 Uiso 1 1 calc R . .
C151 C 0.6932(7) 0.9964(5) 0.1514(5) 0.177(3) Uani 1 1 d . . .
H15A H 0.6690 0.9559 0.2069 0.265 Uiso 1 1 calc R . .
H15B H 0.7496 0.9939 0.1273 0.265 Uiso 1 1 calc R . .
H15C H 0.6420 0.9720 0.1044 0.265 Uiso 1 1 calc R . .

loop_
_atom_site_aniso_label
_atom_site_aniso_U_11
_atom_site_aniso_U_22
_atom_site_aniso_U_33
_atom_site_aniso_U_23
_atom_site_aniso_U_13
_atom_site_aniso_U_12
Nb1 0.0608(3) 0.0608(3) 0.0820(4) 0.000 0.000 0.03040(14)
N1 0.0660(17) 0.0633(17) 0.092(2) -0.0019(15) -0.0044(15) 0.0340(14)
Na1 0.1152(14) 0.1152(14) 0.0880(19) 0.000 0.000 0.0576(7)
O1 0.161(4) 0.172(4) 0.110(3) 0.024(3) 0.023(2) 0.109(3)
N2 0.077(2) 0.077(2) 0.097(4) 0.000 0.000 0.0387(11)
C11 0.067(2) 0.072(2) 0.098(3) -0.013(2) -0.0163(19) 0.0406(19)
C12 0.075(2) 0.081(2) 0.096(3) -0.013(2) -0.004(2) 0.046(2)
C13 0.096(3) 0.112(3) 0.098(3) -0.013(3) -0.008(2) 0.064(3)
C14 0.128(4) 0.133(5) 0.117(4) -0.049(4) -0.034(3) 0.087(4)
C15 0.146(5) 0.102(4) 0.134(5) -0.041(3) -0.046(4) 0.080(4)
C16 0.103(3) 0.076(3) 0.123(4) -0.022(2) -0.032(3) 0.050(2)
C17 0.069(2) 0.059(2) 0.105(3) 0.0002(18) -0.0091(19) 0.0296(17)
C18 0.067(2) 0.069(2) 0.118(3) -0.002(2) -0.017(2) 0.0332(19)
C19 0.092(3) 0.089(3) 0.160(5) 0.015(3) -0.043(3) 0.028(3)
C21 0.416(18) 0.403(17) 0.147(7) 0.107(9) 0.105(9) 0.345(17)
C22 0.357(17) 0.361(17) 0.177(9) 0.066(10) 0.048(10) 0.290(15)
C23 0.312(14) 0.402(18) 0.189(9) 0.112(11) 0.113(9) 0.277(15)
C24 0.269(11) 0.227(9) 0.161(7) 0.067(7) 0.079(7) 0.162(9)
C110 0.078(3) 0.167(5) 0.170(5) -0.026(4) -0.020(3) 0.071(4)
C111 0.078(3) 0.068(2) 0.155(4) 0.004(3) -0.026(3) 0.020(2)
C131 0.126(4) 0.143(5) 0.104(4) -0.011(3) 0.014(3) 0.070(4)
C151 0.259(9) 0.124(5) 0.182(6) -0.075(5) -0.066(6) 0.122(6)

loop_
_geom_bond_atom_site_label_1
_geom_bond_atom_site_label_2
_geom_bond_distance
_geom_bond_site_symmetry_2
_geom_bond_publ_flag
Nb1 N2 1.702(6) . ?
Nb1 N1 2.081(3) 2_775 ?
Nb1 N1 2.081(3) 3_575 ?
Nb1 N1 2.081(3) . ?
N1 C11 1.390(5) . ?
N1 C17 1.479(5) . ?
Na1 N2 2.250(7) . ?
Na1 O1 2.287(4) 3_575 ?
Na1 O1 2.287(4) 2_775 ?
Na1 O1 2.287(4) . ?
O1 C21 1.348(9) . ?
O1 C24 1.371(8) . ?
C11 C12 1.392(6) . ?
C11 C16 1.405(5) . ?
C12 C13 1.394(6) . ?
C13 C14 1.390(7) . ?
C13 C131 1.505(7) . ?
C14 C15 1.381(8) . ?
C15 C16 1.381(7) . ?
C15 C151 1.545(7) . ?
C17 C18 1.540(5) . ?
C18 C111 1.518(6) . ?
C18 C19 1.526(6) . ?
C18 C110 1.528(7) . ?
C21 C22 1.366(11) . ?
C22 C23 1.338(12) . ?
C23 C24 1.450(11) . ?
